data_2009481
loop_
_publ_author_name
'Kaneko, F.'
'Sakashita, H.'
'Kobayashi, M.'
'Kitagawa, Y.'
'Matsuura, Y.'
'Suzuki, M.'

_publ_section_title
;
 Double-layered polytypic structure of the B form of octadecanoic acid,
 C~18~H~36~O~2~
;
_journal_issue 2
_journal_name_full 'Acta Crystallographica Section C'
_journal_page_first 245
_journal_page_last 247
_journal_paper_doi 10.1107/S010827019300736X
_journal_volume 50
_journal_year 1994
_chemical_formula_sum 'C18 H36 O2'
_chemical_formula_weight 284.48
_symmetry_cell_setting orthorhombic
_symmetry_space_group_name_Hall '-P 2ac 2ab'
_symmetry_space_group_name_H-M 'P b c a'
_atom_type_scat_source IntTabIV
_cell_angle_alpha 90.
_cell_angle_beta 90.
_cell_angle_gamma 90.
_cell_formula_units_Z 8
_cell_length_a 7.4040(10)
_cell_length_b 5.5910(10)
_cell_length_c 87.662(9)
_cell_measurement_reflns_used 25
_cell_measurement_temperature 296
_cell_measurement_theta_max 38
_cell_measurement_theta_min 21
_cell_volume 3628.8(9)
_computing_data_collection
;Rigaku AFC-5 with software AFCM made by Research Center for Protein
 Engineering, Institute for Protein Research Center, Osaka University, Japan.
;
_computing_molecular_graphics 'ORTEPII (Johnson, 1971)'
_computing_publication_material 'POTP (Yasuoka, Kimura & Mizuma, 1979); DAPH (Ashida, 1979)'
_computing_structure_refinement 'HBLS-V, FMLS (Ashida, 1979)'
_diffrn_measurement_device 'Rigaku AFC-5 four-circle diffractometer'
_diffrn_measurement_method \w
_diffrn_radiation_type CuK\a
_diffrn_radiation_wavelength 1.5418
_diffrn_reflns_av_R_equivalents 0.038
_diffrn_reflns_limit_h_max 9
_diffrn_reflns_limit_h_min 0
_diffrn_reflns_limit_k_max 7
_diffrn_reflns_limit_k_min -7
_diffrn_reflns_limit_l_max 101
_diffrn_reflns_limit_l_min -101
_diffrn_reflns_number 13071
_diffrn_reflns_theta_max 125
_diffrn_standards_decay_% 3
_diffrn_standards_interval_time 45
_diffrn_standards_number 3
_exptl_absorpt_coefficient_mu 0.468
_exptl_crystal_colour colorless
_exptl_crystal_density_diffrn 1.04
_exptl_crystal_density_meas 1.03
_exptl_crystal_density_method 'sink and float method'
_exptl_crystal_description plate
_exptl_crystal_size_max 0.55
_exptl_crystal_size_mid 0.40
_exptl_crystal_size_min 0.10
_refine_diff_density_max 0.14
_refine_diff_density_min -0.10
_refine_ls_goodness_of_fit_obs 1.66
_refine_ls_hydrogen_treatment refall
_refine_ls_number_parameters 325
_refine_ls_number_reflns 2198
_refine_ls_R_factor_obs 0.062
_refine_ls_shift/esd_max 0.005
_refine_ls_structure_factor_coef F
_refine_ls_weighting_details 'w = 1/[\s^2^(F) + 0.0008F^2^]'
_refine_ls_weighting_scheme calc
_refine_ls_wR_factor_obs 0.086
_reflns_number_observed 2198
_reflns_number_total 2921
_reflns_observed_criterion F>3\s(F)
_cod_data_source_file oh1030.cif
_cod_data_source_block oh1030_structure_1_of_1
_cod_depositor_comments
;
The following automatic conversions were performed:

'_refine_ls_weighting_scheme' value '1/[\s^2^(F) + 0.0008F^2^]' was
changed to 'calc'. New tag '_refine_ls_weighting_details' was
created. The value of the new tag was set to 'w = 1/[\s^2^(F) +
0.0008F^2^]'.

Automatic conversion script
Id: cif_fix_values 3143 2015-03-26 13:38:13Z robertas 
;
_cod_original_cell_volume 3628.7(7)
_cod_database_code 2009481

loop_
_atom_site_label
_atom_site_fract_x
_atom_site_fract_y
_atom_site_fract_z
O(1) .1305(3) .2597(4) .00482(2)
O(2) -.0772(3) .0557(4) .01777(2)
C(1) .0246(4) .2249(5) .01663(3)
C(2) .0432(5) .4184(6) .02851(3)
C(3) -.0499(5) .3674(6) .04353(3)
C(4) .0378(5) .1714(6) .05299(3)
C(5) -.0415(5) .1497(6) .06895(3)
C(6) .0401(5) -.0489(6) .07853(3)
C(7) -.0395(5) -.0651(6) .09445(3)
C(8) .0399(5) -.2643(6) .10415(3)
C(9) -.0392(5) -.2773(6) .12021(3)
C(10) .0404(5) -.4751(6) .12989(3)
C(11) -.0382(5) -.4869(6) .14598(3)
C(12) .0402(5) -.6833(6) .15582(4)
C(13) -.0391(5) -.6935(6) .17176(4)
C(14) .0387(5) -.8902(6) .18182(4)
C(15) -.0396(5) -.8982(6) .19754(4)
C(16) .0383(5) -1.0917(6) .20795(4)
C(17) -.0419(6) -1.0968(7) .22360(4)
C(18) .0378(9) -1.2880(10) .23382(6)
H(1) .176(4) .445(6) .0309(4)
H(2) -.010(5) .559(7) .0243(4)
H(3) -.039(4) .525(7) .0506(4)
H(4) -.177(4) .320(5) .0410(3)
H(5) .181(4) .196(5) .0549(3)
H(6) .038(4) .017(7) .0486(4)
H(7) -.016(4) .317(7) .0762(4)
H(8) -.171(4) .118(6) .0678(4)
H(9) .179(4) -.020(5) .0797(3)
H(10) .026(4) -.196(6) .0749(4)
H(11) -.022(4) .099(6) .1007(4)
H(12) -.178(5) -.084(6) .0937(4)
H(13) .168(4) -.241(5) .1049(3)
H(14) .012(4) -.419(7) .0988(4)
H(15) -.021(4) -.116(6) .1248(4)
H(16) -.181(4) -.294(6) .1198(4)
H(17) .179(5) -.459(6) .1296(4)
H(18) .016(4) -.642(6) .1240(4)
H(19) -.018(4) -.320(6) .1503(4)
H(20) -.171(4) -.503(6) .1464(3)
H(21) .172(4) -.670(6) .1554(4)
H(22) .017(4) -.849(6) .1498(4)
H(23) -.022(5) -.546(8) .1752(5)
H(24) -.180(4) -.721(5) .1715(3)
H(25) .169(5) -.875(6) .1823(4)
H(26) .015(4) -1.053(7) .1748(4)
H(27) -.035(6) -.762(8) .2021(5)
H(28) -.182(5) -.933(7) .1954(4)
H(29) .164(4) -1.080(6) .2098(4)
H(30) .010(5) -1.256(8) .2008(5)
H(31) -.017(6) -.930(10) .2316(6)
H(32) -.169(5) -1.119(7) .2221(4)
H(33) -.035(6) -1.308(8) .2403(5)
H(34) .021(7) -1.46(2) .2330(8)
H(35) .164(5) -1.273(8) .2365(5)
H(36) .116(5) .122(9) -.0039(5)

loop_
_geom_angle_atom_site_label_1
_geom_angle_atom_site_label_2
_geom_angle_atom_site_label_3
_geom_angle
_geom_angle_publ_flag
O(1) C(1) C(2) 112.6(3) yes
O(2) C(1) C(2) 124.0(3) yes
O(1) C(1) O(2) 123.5(3) yes
C(1) C(2) C(3) 115.1(3) yes
C(2) C(3) C(4) 114.6(3) yes
C(3) C(4) C(5) 113.3(3) yes
C(4) C(5) C(6) 114.4(3) no
C(5) C(6) C(7) 113.5(3) no
C(6) C(7) C(8) 114.1(3) no
C(7) C(8) C(9) 113.8(3) no
C(8) C(9) C(10) 113.7(3) no
C(9) C(10) C(11) 113.6(3) no
C(10) C(11) C(12) 114.3(3) no
C(11) C(12) C(13) 113.9(3) no
C(12) C(13) C(14) 114.5(3) no
C(13) C(14) C(15) 114.2(3) no
C(14) C(15) C(16) 115.2(3) no
C(15) C(16) C(17) 114.3(3) no
C(16) C(17) C(18) 113.7(4) no

loop_
_geom_bond_atom_site_label_1
_geom_bond_atom_site_label_2
_geom_bond_distance
_geom_bond_publ_flag
O(1) C(1) 1.313(3) yes
O(2) C(1) 1.214(3) yes
C(1) C(2) 1.508(4) yes
C(2) C(3) 1.513(5) yes
C(3) C(4) 1.520(4) yes
C(4) C(5) 1.5210(10) no
C(5) C(6) 1.518(4) no
C(6) C(7) 1.517(4) no
C(7) C(8) 1.520(4) no
C(8) C(9) 1.526(4) no
C(9) C(10) 1.513(4) no
C(10) C(11) 1.528(4) no
C(11) C(12) 1.512(5) no
C(12) C(13) 1.517(5) no
C(13) C(14) 1.523(5) no
C(14) C(15) 1.495(5) no
C(15) C(16) 1.528(5) no
C(16) C(17) 1.495(5) no
C(17) C(18) 1.514(8) no

loop_
_geom_torsion_atom_site_label_1
_geom_torsion_atom_site_label_2
_geom_torsion_atom_site_label_3
_geom_torsion_atom_site_label_4
_geom_torsion
O(1) C(1) C(2) C(3) -169.8(3)
O(2) C(1) C(2) C(3) 10.5(4)
C(1) C(2) C(3) C(4) 70.3(4)
C(2) C(3) C(4) C(5) 171.5(3)
C(3) C(4) C(5) C(6) 178.5(3)
